data_7157928
loop_
_publ_author_name
'Teimouri, Mohammad Bagher'
'Mokhtare, Zahra'
'Khavasi, Hamid Reza'

_publ_section_title
;
 Uncatalyzed diastereoselective synthesis of
 alkyliminofurochromone-derived benzylmalononitriles via a three-component
 cascade reaction: competition between Diels-Alder cycloaddition and
 Michael addition.
;
_journal_issue 11
_journal_name_full 'Organic &amp; biomolecular chemistry'
_journal_page_first 2517
_journal_page_last 2525
_journal_paper_doi 10.1039/d0ob02540b
_journal_volume 19
_journal_year 2021
_chemical_formula_sum 'C27 H21 Br Cl N3 O3'
_chemical_formula_weight 550.82
_space_group_crystal_system triclinic
_space_group_IT_number 2
_space_group_name_Hall '-P 1'
_space_group_name_H-M_alt 'P -1'
_atom_sites_solution_hydrogens geom
_audit_block_doi 10.5517/ccdc.csd.cc26t2y2
_audit_creation_method SHELXL-2018/3
_audit_update_record
;
2021-02-20 deposited with the CCDC.	2021-02-26 downloaded from the CCDC.
;
_cell_angle_alpha 94.438(12)
_cell_angle_beta 90.270(13)
_cell_angle_gamma 111.705(13)
_cell_formula_units_Z 2
_cell_length_a 8.8254(15)
_cell_length_b 9.1172(14)
_cell_length_c 16.392(2)
_cell_measurement_reflns_used 11405
_cell_measurement_temperature 298(2)
_cell_measurement_theta_max 27.00
_cell_measurement_theta_min 2.41
_cell_volume 1221.0(3)
_computing_structure_refinement 'SHELXL-2018/3 (Sheldrick, 2018)'
_diffrn_ambient_temperature 298(2)
_diffrn_detector_area_resol_mean '0.15 mm'
_diffrn_measured_fraction_theta_full 0.999
_diffrn_measured_fraction_theta_max 0.999
_diffrn_measurement_device_type 'STOE IPDS 2T'
_diffrn_measurement_method 'rotation method'
_diffrn_radiation_type MoK\a
_diffrn_radiation_wavelength 0.71073
_diffrn_reflns_av_R_equivalents 0.1507
_diffrn_reflns_av_unetI/netI 0.1938
_diffrn_reflns_Laue_measured_fraction_full 0.999
_diffrn_reflns_Laue_measured_fraction_max 0.999
_diffrn_reflns_limit_h_max 11
_diffrn_reflns_limit_h_min -11
_diffrn_reflns_limit_k_max 10
_diffrn_reflns_limit_k_min -11
_diffrn_reflns_limit_l_max 20
_diffrn_reflns_limit_l_min -20
_diffrn_reflns_number 11405
_diffrn_reflns_point_group_measured_fraction_full 0.999
_diffrn_reflns_point_group_measured_fraction_max 0.999
_diffrn_reflns_theta_full 25.242
_diffrn_reflns_theta_max 26.999
_diffrn_reflns_theta_min 2.413
_exptl_absorpt_coefficient_mu 1.828
_exptl_absorpt_correction_T_max 0.5610
_exptl_absorpt_correction_T_min 0.2451
_exptl_absorpt_correction_type numerical
_exptl_absorpt_process_details 'shape of crystal determined optically'
_exptl_crystal_colour Yellow
_exptl_crystal_density_diffrn 1.498
_exptl_crystal_description Plate
_exptl_crystal_F_000 560
_exptl_crystal_size_max 0.45
_exptl_crystal_size_mid 0.15
_exptl_crystal_size_min 0.05
_refine_diff_density_max 0.698
_refine_diff_density_min -0.509
_refine_diff_density_rms 0.108
_refine_ls_extinction_method none
_refine_ls_goodness_of_fit_ref 0.816
_refine_ls_hydrogen_treatment constr
_refine_ls_matrix_type full
_refine_ls_number_parameters 316
_refine_ls_number_reflns 5326
_refine_ls_number_restraints 0
_refine_ls_restrained_S_all 0.816
_refine_ls_R_factor_all 0.1894
_refine_ls_R_factor_gt 0.0689
_refine_ls_shift/su_max 0.003
_refine_ls_shift/su_mean 0.000
_refine_ls_structure_factor_coef Fsqd
_refine_ls_weighting_details 'w=1/[\s^2^(Fo^2^)+(0.0623P)^2^] where P=(Fo^2^+2Fc^2^)/3'
_refine_ls_weighting_scheme calc
_refine_ls_wR_factor_gt 0.1368
_refine_ls_wR_factor_ref 0.1652
_reflns_Friedel_coverage 0.000
_reflns_number_gt 2009
_reflns_number_total 5326
_reflns_threshold_expression 'I > 2\s(I)'
_cod_data_source_file d0ob02540b2.cif
_cod_data_source_block KHD501
_cod_depositor_comments 'Adding full bibliography for 7157928.cif.'
_cod_database_code 7157928
_shelx_shelxl_version_number 2018/3
_shelx_space_group_comment
;
The symmetry employed for this shelxl refinement is uniquely defined
by the following loop, which should always be used as a source of
symmetry information in preference to the above space-group names.
They are only intended as comments.
;

loop_
_space_group_symop_operation_xyz
'x, y, z'
'-x, -y, -z'

loop_
_atom_site_label
_atom_site_type_symbol
_atom_site_fract_x
_atom_site_fract_y
_atom_site_fract_z
_atom_site_U_iso_or_equiv
_atom_site_adp_type
_atom_site_occupancy
_atom_site_site_symmetry_order
_atom_site_calc_flag
_atom_site_refinement_flags_posn
_atom_site_refinement_flags_adp
_atom_site_refinement_flags_occupancy
_atom_site_disorder_assembly
_atom_site_disorder_group
C1 C 1.0978(7) 0.9898(7) 1.2968(3) 0.0462(14) Uani 1 1 d . . . . .
H1 H 1.116329 0.895846 1.297222 0.055 Uiso 1 1 calc R U . . .
C2 C 1.0883(7) 1.0700(8) 1.3692(3) 0.0540(16) Uani 1 1 d . . . . .
H2 H 1.098886 1.030115 1.418594 0.065 Uiso 1 1 calc R U . . .
C3 C 1.0628(7) 1.2111(7) 1.3689(3) 0.0493(15) Uani 1 1 d . . . . .
C4 C 1.0466(7) 1.2692(7) 1.2973(4) 0.0521(16) Uani 1 1 d . . . . .
H4 H 1.028029 1.363188 1.297555 0.063 Uiso 1 1 calc R U . . .
C5 C 1.0575(7) 1.1893(7) 1.2237(3) 0.0495(15) Uani 1 1 d . . . . .
H5 H 1.049608 1.231416 1.174732 0.059 Uiso 1 1 calc R U . . .
C6 C 1.0802(6) 1.0465(6) 1.2228(3) 0.0366(13) Uani 1 1 d . . . . .
C7 C 1.0829(6) 0.9569(6) 1.1403(3) 0.0397(13) Uani 1 1 d . . . . .
H7 H 1.058393 1.017672 1.098838 0.048 Uiso 1 1 calc R U . . .
C8 C 0.9474(6) 0.7915(7) 1.1294(3) 0.0439(14) Uani 1 1 d . . . . .
H8 H 0.847992 0.804663 1.148919 0.053 Uiso 1 1 calc R U . . .
C9 C 0.9684(7) 0.6694(8) 1.1763(4) 0.0549(16) Uani 1 1 d . . . . .
C10 C 0.9105(7) 0.7244(8) 1.0439(4) 0.0572(17) Uani 1 1 d . . . . .
C11 C 1.2582(6) 0.9644(7) 1.1243(3) 0.0391(13) Uani 1 1 d . . . . .
H11 H 1.328449 1.076174 1.122850 0.047 Uiso 1 1 calc R U . . .
C12 C 1.2902(6) 0.8752(6) 1.0494(3) 0.0332(12) Uani 1 1 d . . . . .
C13 C 1.2741(6) 0.8964(6) 0.9650(3) 0.0369(13) Uani 1 1 d . . . . .
C14 C 1.3360(6) 0.7940(6) 0.9109(3) 0.0342(12) Uani 1 1 d . . . . .
C15 C 1.3303(6) 0.7971(7) 0.8266(3) 0.0437(14) Uani 1 1 d . . . . .
H15 H 1.285754 0.862879 0.803570 0.052 Uiso 1 1 calc R U . . .
C16 C 1.3896(7) 0.7043(7) 0.7767(3) 0.0482(15) Uani 1 1 d . . . . .
C17 C 1.4543(8) 0.6041(7) 0.8115(4) 0.0593(17) Uani 1 1 d . . . . .
H17 H 1.491137 0.538814 0.777526 0.071 Uiso 1 1 calc R U . . .
C18 C 1.4646(7) 0.5999(7) 0.8935(3) 0.0519(16) Uani 1 1 d . . . . .
H18 H 1.510736 0.534884 0.916072 0.062 Uiso 1 1 calc R U . . .
C19 C 1.4044(6) 0.6956(6) 0.9438(3) 0.0382(13) Uani 1 1 d . . . . .
C20 C 1.3644(6) 0.7809(6) 1.0744(3) 0.0380(13) Uani 1 1 d . . . . .
C21 C 1.3911(6) 0.8001(7) 1.1629(3) 0.0419(14) Uani 1 1 d . . . . .
C22 C 1.4870(7) 0.7950(8) 1.2958(3) 0.0504(16) Uani 1 1 d . . . . .
H22 H 1.471682 0.896311 1.303093 0.060 Uiso 1 1 calc R U . . .
C23 C 1.6596(7) 0.8234(9) 1.3247(3) 0.0673(19) Uani 1 1 d . . . . .
H23A H 1.736632 0.906727 1.295818 0.081 Uiso 1 1 calc R U . . .
H23B H 1.682174 0.727632 1.313124 0.081 Uiso 1 1 calc R U . . .
C24 C 1.6794(9) 0.8708(10) 1.4160(4) 0.083(2) Uani 1 1 d . . . . .
H24A H 1.787001 0.879494 1.434779 0.100 Uiso 1 1 calc R U . . .
H24B H 1.672422 0.974316 1.425999 0.100 Uiso 1 1 calc R U . . .
C25 C 1.5572(10) 0.7590(11) 1.4635(4) 0.093(3) Uani 1 1 d . . . . .
H25A H 1.571361 0.799942 1.520590 0.112 Uiso 1 1 calc R U . . .
H25B H 1.573616 0.659220 1.459813 0.112 Uiso 1 1 calc R U . . .
C26 C 1.3865(9) 0.7303(12) 1.4339(4) 0.099(3) Uani 1 1 d . . . . .
H26A H 1.363870 0.826097 1.445326 0.119 Uiso 1 1 calc R U . . .
H26B H 1.309433 0.647361 1.463015 0.119 Uiso 1 1 calc R U . . .
C27 C 1.3652(8) 0.6825(9) 1.3434(4) 0.074(2) Uani 1 1 d . . . . .
H27A H 1.372533 0.579078 1.333285 0.089 Uiso 1 1 calc R U . . .
H27B H 1.257274 0.673424 1.324971 0.089 Uiso 1 1 calc R U . . .
N1 N 0.9847(8) 0.5791(8) 1.2133(5) 0.106(3) Uani 1 1 d . . . . .
N2 N 0.8798(7) 0.6735(8) 0.9796(4) 0.0859(19) Uani 1 1 d . . . . .
N3 N 1.4670(6) 0.7428(6) 1.2068(3) 0.0482(12) Uani 1 1 d . . . . .
O1 O 1.3168(4) 0.9035(4) 1.19199(19) 0.0426(9) Uani 1 1 d . . . . .
O2 O 1.2225(5) 0.9923(5) 0.9388(2) 0.0530(10) Uani 1 1 d . . . . .
O3 O 1.4219(4) 0.6894(4) 1.0266(2) 0.0451(10) Uani 1 1 d . . . . .
Br1 Br 1.03798(11) 1.31526(10) 1.46943(5) 0.0866(3) Uani 1 1 d . . . . .
Cl1 Cl 1.3807(3) 0.7058(2) 0.67210(9) 0.0849(6) Uani 1 1 d . . . . .

loop_
_atom_site_aniso_label
_atom_site_aniso_U_11
_atom_site_aniso_U_22
_atom_site_aniso_U_33
_atom_site_aniso_U_23
_atom_site_aniso_U_13
_atom_site_aniso_U_12
C1 0.061(4) 0.050(4) 0.040(3) 0.005(3) 0.004(3) 0.036(3)
C2 0.062(4) 0.077(5) 0.036(3) 0.000(3) -0.002(3) 0.041(4)
C3 0.050(4) 0.061(4) 0.041(4) -0.010(3) 0.002(3) 0.028(3)
C4 0.064(4) 0.043(4) 0.056(4) -0.002(3) -0.004(3) 0.029(3)
C5 0.057(4) 0.056(4) 0.049(4) 0.003(3) -0.007(3) 0.036(3)
C6 0.036(3) 0.044(3) 0.039(3) 0.003(3) 0.002(2) 0.025(3)
C7 0.041(3) 0.051(4) 0.039(3) 0.008(3) -0.002(2) 0.031(3)
C8 0.034(3) 0.051(4) 0.048(4) 0.004(3) 0.002(3) 0.016(3)
C9 0.048(4) 0.041(4) 0.064(4) 0.013(3) -0.014(3) 0.002(3)
C10 0.056(4) 0.065(4) 0.049(4) -0.002(3) -0.007(3) 0.022(4)
C11 0.046(3) 0.044(3) 0.032(3) 0.003(2) 0.000(2) 0.023(3)
C12 0.025(3) 0.037(3) 0.039(3) 0.003(2) 0.002(2) 0.012(3)
C13 0.031(3) 0.041(3) 0.041(3) 0.003(3) 0.003(2) 0.017(3)
C14 0.037(3) 0.036(3) 0.034(3) 0.005(2) -0.002(2) 0.019(3)
C15 0.045(3) 0.057(4) 0.038(3) 0.006(3) 0.000(3) 0.030(3)
C16 0.058(4) 0.054(4) 0.035(3) 0.003(3) -0.003(3) 0.024(3)
C17 0.074(5) 0.057(4) 0.054(4) -0.015(3) 0.002(3) 0.036(4)
C18 0.070(4) 0.055(4) 0.042(4) -0.001(3) -0.003(3) 0.037(4)
C19 0.042(3) 0.042(3) 0.034(3) 0.002(2) -0.001(2) 0.019(3)
C20 0.044(3) 0.043(3) 0.035(3) -0.004(2) -0.003(2) 0.026(3)
C21 0.042(3) 0.053(4) 0.039(3) -0.006(3) -0.003(3) 0.029(3)
C22 0.062(4) 0.068(4) 0.036(3) 0.000(3) -0.005(3) 0.041(4)
C23 0.054(4) 0.096(5) 0.044(4) 0.007(3) -0.006(3) 0.018(4)
C24 0.065(5) 0.133(7) 0.037(4) -0.007(4) -0.015(3) 0.022(5)
C25 0.087(6) 0.156(8) 0.034(4) 0.013(5) -0.003(4) 0.041(6)
C26 0.076(6) 0.157(8) 0.053(5) -0.001(5) 0.007(4) 0.031(6)
C27 0.061(5) 0.102(6) 0.054(4) -0.014(4) -0.010(3) 0.030(4)
N1 0.102(5) 0.058(4) 0.138(6) 0.030(4) -0.053(4) 0.003(4)
N2 0.082(5) 0.095(5) 0.058(4) -0.015(3) -0.016(3) 0.012(4)
N3 0.065(3) 0.060(3) 0.036(3) -0.007(2) -0.017(2) 0.044(3)
O1 0.046(2) 0.060(2) 0.033(2) -0.0030(17) -0.0058(16) 0.033(2)
O2 0.067(3) 0.060(3) 0.050(2) 0.004(2) -0.0047(19) 0.045(2)
O3 0.061(3) 0.056(2) 0.036(2) -0.0012(17) -0.0054(18) 0.042(2)
Br1 0.1178(7) 0.0906(6) 0.0656(5) -0.0278(4) -0.0054(4) 0.0620(5)
Cl1 0.1265(17) 0.1152(16) 0.0355(9) 0.0003(9) 0.0045(9) 0.0724(14)

loop_
_atom_type_symbol
_atom_type_description
_atom_type_scat_dispersion_real
_atom_type_scat_dispersion_imag
_atom_type_scat_source
C C 0.0033 0.0016 'International Tables Vol C Tables 4.2.6.8 and 6.1.1.4'
H H 0.0000 0.0000 'International Tables Vol C Tables 4.2.6.8 and 6.1.1.4'
N N 0.0061 0.0033 'International Tables Vol C Tables 4.2.6.8 and 6.1.1.4'
O O 0.0106 0.0060 'International Tables Vol C Tables 4.2.6.8 and 6.1.1.4'
Br Br -0.2901 2.4595 'International Tables Vol C Tables 4.2.6.8 and 6.1.1.4'
Cl Cl 0.1484 0.1585 'International Tables Vol C Tables 4.2.6.8 and 6.1.1.4'

loop_
_geom_angle_atom_site_label_1
_geom_angle_atom_site_label_2
_geom_angle_atom_site_label_3
_geom_angle
_geom_angle_site_symmetry_1
_geom_angle_site_symmetry_3
_geom_angle_publ_flag
C2 C1 C6 120.9(5) . . ?
C2 C1 H1 119.6 . . ?
C6 C1 H1 119.6 . . ?
C1 C2 C3 119.7(5) . . ?
C1 C2 H2 120.2 . . ?
C3 C2 H2 120.2 . . ?
C4 C3 C2 120.4(5) . . ?
C4 C3 Br1 120.2(4) . . ?
C2 C3 Br1 119.3(4) . . ?
C3 C4 C5 120.2(5) . . ?
C3 C4 H4 119.9 . . ?
C5 C4 H4 119.9 . . ?
C4 C5 C6 120.2(5) . . ?
C4 C5 H5 119.9 . . ?
C6 C5 H5 119.9 . . ?
C1 C6 C5 118.5(5) . . ?
C1 C6 C7 122.6(4) . . ?
C5 C6 C7 118.9(4) . . ?
C6 C7 C8 113.0(4) . . ?
C6 C7 C11 109.8(4) . . ?
C8 C7 C11 116.0(4) . . ?
C6 C7 H7 105.7 . . ?
C8 C7 H7 105.7 . . ?
C11 C7 H7 105.7 . . ?
C9 C8 C10 107.0(5) . . ?
C9 C8 C7 116.7(4) . . ?
C10 C8 C7 114.3(5) . . ?
C9 C8 H8 106.0 . . ?
C10 C8 H8 106.0 . . ?
C7 C8 H8 106.0 . . ?
N1 C9 C8 178.4(8) . . ?
N2 C10 C8 178.7(7) . . ?
O1 C11 C12 104.1(4) . . ?
O1 C11 C7 109.5(4) . . ?
C12 C11 C7 119.9(4) . . ?
O1 C11 H11 107.6 . . ?
C12 C11 H11 107.6 . . ?
C7 C11 H11 107.6 . . ?
C20 C12 C13 121.9(4) . . ?
C20 C12 C11 107.7(4) . . ?
C13 C12 C11 129.7(4) . . ?
O2 C13 C12 125.0(5) . . ?
O2 C13 C14 122.9(5) . . ?
C12 C13 C14 112.1(4) . . ?
C15 C14 C19 118.4(5) . . ?
C15 C14 C13 120.7(5) . . ?
C19 C14 C13 120.8(4) . . ?
C16 C15 C14 120.8(5) . . ?
C16 C15 H15 119.6 . . ?
C14 C15 H15 119.6 . . ?
C15 C16 C17 119.3(5) . . ?
C15 C16 Cl1 121.1(4) . . ?
C17 C16 Cl1 119.6(4) . . ?
C18 C17 C16 121.5(5) . . ?
C18 C17 H17 119.2 . . ?
C16 C17 H17 119.2 . . ?
C17 C18 C19 118.5(5) . . ?
C17 C18 H18 120.7 . . ?
C19 C18 H18 120.7 . . ?
O3 C19 C14 122.7(4) . . ?
O3 C19 C18 115.9(5) . . ?
C14 C19 C18 121.3(5) . . ?
O3 C20 C12 126.6(4) . . ?
O3 C20 C21 121.7(4) . . ?
C12 C20 C21 111.5(4) . . ?
N3 C21 O1 124.4(5) . . ?
N3 C21 C20 129.7(5) . . ?
O1 C21 C20 105.9(4) . . ?
C27 C22 N3 111.9(5) . . ?
C27 C22 C23 112.1(5) . . ?
N3 C22 C23 109.2(4) . . ?
C27 C22 H22 107.8 . . ?
N3 C22 H22 107.8 . . ?
C23 C22 H22 107.8 . . ?
C22 C23 C24 109.6(5) . . ?
C22 C23 H23A 109.8 . . ?
C24 C23 H23A 109.8 . . ?
C22 C23 H23B 109.8 . . ?
C24 C23 H23B 109.8 . . ?
H23A C23 H23B 108.2 . . ?
C25 C24 C23 113.3(6) . . ?
C25 C24 H24A 108.9 . . ?
C23 C24 H24A 108.9 . . ?
C25 C24 H24B 108.9 . . ?
C23 C24 H24B 108.9 . . ?
H24A C24 H24B 107.7 . . ?
C24 C25 C26 112.0(6) . . ?
C24 C25 H25A 109.2 . . ?
C26 C25 H25A 109.2 . . ?
C24 C25 H25B 109.2 . . ?
C26 C25 H25B 109.2 . . ?
H25A C25 H25B 107.9 . . ?
C25 C26 C27 110.7(6) . . ?
C25 C26 H26A 109.5 . . ?
C27 C26 H26A 109.5 . . ?
C25 C26 H26B 109.5 . . ?
C27 C26 H26B 109.5 . . ?
H26A C26 H26B 108.1 . . ?
C22 C27 C26 112.8(6) . . ?
C22 C27 H27A 109.0 . . ?
C26 C27 H27A 109.0 . . ?
C22 C27 H27B 109.0 . . ?
C26 C27 H27B 109.0 . . ?
H27A C27 H27B 107.8 . . ?
C21 N3 C22 117.8(4) . . ?
C21 O1 C11 110.5(4) . . ?
C20 O3 C19 115.8(4) . . ?

loop_
_geom_bond_atom_site_label_1
_geom_bond_atom_site_label_2
_geom_bond_distance
_geom_bond_site_symmetry_2
_geom_bond_publ_flag
C1 C2 1.364(7) . ?
C1 C6 1.386(7) . ?
C1 H1 0.9300 . ?
C2 C3 1.386(8) . ?
C2 H2 0.9300 . ?
C3 C4 1.352(7) . ?
C3 Br1 1.893(5) . ?
C4 C5 1.382(7) . ?
C4 H4 0.9300 . ?
C5 C6 1.388(7) . ?
C5 H5 0.9300 . ?
C6 C7 1.529(7) . ?
C7 C8 1.536(7) . ?
C7 C11 1.548(7) . ?
C7 H7 0.9800 . ?
C8 C9 1.466(8) . ?
C8 C10 1.470(8) . ?
C8 H8 0.9800 . ?
C9 N1 1.109(7) . ?
C10 N2 1.108(7) . ?
C11 O1 1.453(6) . ?
C11 C12 1.505(6) . ?
C11 H11 0.9800 . ?
C12 C20 1.343(6) . ?
C12 C13 1.426(7) . ?
C13 O2 1.227(6) . ?
C13 C14 1.487(7) . ?
C14 C15 1.386(7) . ?
C14 C19 1.390(6) . ?
C15 C16 1.373(7) . ?
C15 H15 0.9300 . ?
C16 C17 1.396(8) . ?
C16 Cl1 1.717(5) . ?
C17 C18 1.351(8) . ?
C17 H17 0.9300 . ?
C18 C19 1.399(7) . ?
C18 H18 0.9300 . ?
C19 O3 1.374(6) . ?
C20 O3 1.336(5) . ?
C20 C21 1.455(7) . ?
C21 N3 1.246(6) . ?
C21 O1 1.392(6) . ?
C22 C27 1.460(9) . ?
C22 N3 1.487(6) . ?
C22 C23 1.515(8) . ?
C22 H22 0.9800 . ?
C23 C24 1.516(8) . ?
C23 H23A 0.9700 . ?
C23 H23B 0.9700 . ?
C24 C25 1.458(9) . ?
C24 H24A 0.9700 . ?
C24 H24B 0.9700 . ?
C25 C26 1.502(10) . ?
C25 H25A 0.9700 . ?
C25 H25B 0.9700 . ?
C26 C27 1.505(9) . ?
C26 H26A 0.9700 . ?
C26 H26B 0.9700 . ?
C27 H27A 0.9700 . ?
C27 H27B 0.9700 . ?

loop_
_geom_torsion_atom_site_label_1
_geom_torsion_atom_site_label_2
_geom_torsion_atom_site_label_3
_geom_torsion_atom_site_label_4
_geom_torsion
_geom_torsion_site_symmetry_1
_geom_torsion_site_symmetry_2
_geom_torsion_site_symmetry_3
_geom_torsion_site_symmetry_4
_geom_torsion_publ_flag
C6 C1 C2 C3 -0.8(9) . . . . ?
C1 C2 C3 C4 0.3(9) . . . . ?
C1 C2 C3 Br1 176.6(4) . . . . ?
C2 C3 C4 C5 -0.9(9) . . . . ?
Br1 C3 C4 C5 -177.1(5) . . . . ?
C3 C4 C5 C6 2.0(8) . . . . ?
C2 C1 C6 C5 1.9(8) . . . . ?
C2 C1 C6 C7 -177.4(5) . . . . ?
C4 C5 C6 C1 -2.5(8) . . . . ?
C4 C5 C6 C7 176.9(5) . . . . ?
C1 C6 C7 C8 60.0(6) . . . . ?
C5 C6 C7 C8 -119.3(5) . . . . ?
C1 C6 C7 C11 -71.3(6) . . . . ?
C5 C6 C7 C11 109.4(5) . . . . ?
C6 C7 C8 C9 -73.6(6) . . . . ?
C11 C7 C8 C9 54.6(6) . . . . ?
C6 C7 C8 C10 160.5(4) . . . . ?
C11 C7 C8 C10 -71.3(6) . . . . ?
C6 C7 C11 O1 55.7(6) . . . . ?
C8 C7 C11 O1 -74.1(5) . . . . ?
C6 C7 C11 C12 175.8(4) . . . . ?
C8 C7 C11 C12 46.1(6) . . . . ?
O1 C11 C12 C20 -2.2(6) . . . . ?
C7 C11 C12 C20 -125.0(5) . . . . ?
O1 C11 C12 C13 -172.6(5) . . . . ?
C7 C11 C12 C13 64.6(7) . . . . ?
C20 C12 C13 O2 -172.4(5) . . . . ?
C11 C12 C13 O2 -3.1(9) . . . . ?
C20 C12 C13 C14 4.5(7) . . . . ?
C11 C12 C13 C14 173.7(5) . . . . ?
O2 C13 C14 C15 -3.3(8) . . . . ?
C12 C13 C14 C15 179.8(5) . . . . ?
O2 C13 C14 C19 175.2(5) . . . . ?
C12 C13 C14 C19 -1.7(7) . . . . ?
C19 C14 C15 C16 0.5(8) . . . . ?
C13 C14 C15 C16 179.0(5) . . . . ?
C14 C15 C16 C17 0.9(9) . . . . ?
C14 C15 C16 Cl1 179.2(4) . . . . ?
C15 C16 C17 C18 -2.1(9) . . . . ?
Cl1 C16 C17 C18 179.5(5) . . . . ?
C16 C17 C18 C19 1.8(9) . . . . ?
C15 C14 C19 O3 177.1(5) . . . . ?
C13 C14 C19 O3 -1.4(8) . . . . ?
C15 C14 C19 C18 -0.8(8) . . . . ?
C13 C14 C19 C18 -179.3(5) . . . . ?
C17 C18 C19 O3 -178.4(5) . . . . ?
C17 C18 C19 C14 -0.4(9) . . . . ?
C13 C12 C20 O3 -4.5(8) . . . . ?
C11 C12 C20 O3 -175.8(5) . . . . ?
C13 C12 C20 C21 169.9(5) . . . . ?
C11 C12 C20 C21 -1.4(6) . . . . ?
O3 C20 C21 N3 1.1(9) . . . . ?
C12 C20 C21 N3 -173.6(6) . . . . ?
O3 C20 C21 O1 179.3(5) . . . . ?
C12 C20 C21 O1 4.6(6) . . . . ?
C27 C22 C23 C24 -53.4(8) . . . . ?
N3 C22 C23 C24 -177.9(6) . . . . ?
C22 C23 C24 C25 53.7(9) . . . . ?
C23 C24 C25 C26 -54.6(9) . . . . ?
C24 C25 C26 C27 53.1(10) . . . . ?
N3 C22 C27 C26 178.2(5) . . . . ?
C23 C22 C27 C26 55.1(8) . . . . ?
C25 C26 C27 C22 -54.0(10) . . . . ?
O1 C21 N3 C22 -3.3(8) . . . . ?
C20 C21 N3 C22 174.6(6) . . . . ?
C27 C22 N3 C21 97.6(7) . . . . ?
C23 C22 N3 C21 -137.7(6) . . . . ?
N3 C21 O1 C11 172.3(6) . . . . ?
C20 C21 O1 C11 -6.0(6) . . . . ?
C12 C11 O1 C21 5.2(5) . . . . ?
C7 C11 O1 C21 134.5(4) . . . . ?
C12 C20 O3 C19 1.0(8) . . . . ?
C21 C20 O3 C19 -172.9(5) . . . . ?
C14 C19 O3 C20 1.9(7) . . . . ?
C18 C19 O3 C20 179.9(5) . . . . ?
